data_7121833
loop_
_publ_author_name
'Zhang, Ping'
'Huo, Peng'
'Zhang, Xuan'
'Zhu, Qin-Yu'
'Dai, Jie'

_publ_section_title
;
 C-C to C[double bond, length as m-dash]C conversion within a
 supramolecular framework of tetrathiafulvalene: a confinement effect and
 an oxygen related dehydrogenation.
;
_journal_issue 53
_journal_name_full 'Chemical communications (Cambridge, England)'
_journal_page_first 7334
_journal_page_last 7337
_journal_paper_doi 10.1039/c8cc03197e
_journal_volume 54
_journal_year 2018
_chemical_formula_sum 'C34 H42 N2 O14 S12 Zn'
_chemical_formula_weight 1152.89
_space_group_crystal_system monoclinic
_space_group_IT_number 14
_space_group_name_Hall '-P 2ybc'
_space_group_name_H-M_alt 'P 1 21/c 1'
_symmetry_space_group_name_Hall '-P 2ybc'
_symmetry_space_group_name_H-M 'P 1 21/c 1'
_atom_sites_solution_hydrogens geom
_audit_creation_method SHELXL-2016/6
_audit_update_record
;
2018-04-18 deposited with the CCDC.
2018-06-07 downloaded from the CCDC.
;
_cell_angle_alpha 90
_cell_angle_beta 92.050(5)
_cell_angle_gamma 90
_cell_formula_units_Z 2
_cell_length_a 14.2765(19)
_cell_length_b 10.2073(13)
_cell_length_c 16.037(2)
_cell_measurement_reflns_used 6812
_cell_measurement_temperature 293(2)
_cell_measurement_theta_max 27.2
_cell_measurement_theta_min 2.4
_cell_volume 2335.5(5)
_computing_structure_refinement 'SHELXL-2016/6 (Sheldrick, 2016)'
_computing_structure_solution 'SHELXT 2014/5 (Sheldrick, 2014)'
_diffrn_ambient_temperature 293(2)
_diffrn_measured_fraction_theta_full 0.986
_diffrn_measured_fraction_theta_max 0.986
_diffrn_measurement_device_type 'Bruker APEX-II CCD'
_diffrn_radiation_type MoK\a
_diffrn_radiation_wavelength 0.71073
_diffrn_reflns_av_R_equivalents 0.0844
_diffrn_reflns_av_unetI/netI 0.0715
_diffrn_reflns_Laue_measured_fraction_full 0.986
_diffrn_reflns_Laue_measured_fraction_max 0.986
_diffrn_reflns_limit_h_max 15
_diffrn_reflns_limit_h_min -16
_diffrn_reflns_limit_k_max 12
_diffrn_reflns_limit_k_min -12
_diffrn_reflns_limit_l_max 16
_diffrn_reflns_limit_l_min -19
_diffrn_reflns_number 18865
_diffrn_reflns_point_group_measured_fraction_full 0.986
_diffrn_reflns_point_group_measured_fraction_max 0.986
_diffrn_reflns_theta_full 24.999
_diffrn_reflns_theta_max 24.999
_diffrn_reflns_theta_min 2.453
_exptl_absorpt_coefficient_mu 1.126
_exptl_crystal_colour yellow
_exptl_crystal_density_diffrn 1.636
_exptl_crystal_description block
_exptl_crystal_F_000 1184
_exptl_crystal_size_max 0.200
_exptl_crystal_size_mid 0.100
_exptl_crystal_size_min 0.060
_refine_diff_density_max 1.373
_refine_diff_density_min -1.113
_refine_diff_density_rms 0.137
_refine_ls_extinction_method none
_refine_ls_goodness_of_fit_ref 1.134
_refine_ls_hydrogen_treatment constr
_refine_ls_matrix_type full
_refine_ls_number_parameters 289
_refine_ls_number_reflns 4041
_refine_ls_number_restraints 0
_refine_ls_restrained_S_all 1.134
_refine_ls_R_factor_all 0.1121
_refine_ls_R_factor_gt 0.0872
_refine_ls_shift/su_max 0.000
_refine_ls_shift/su_mean 0.000
_refine_ls_structure_factor_coef Fsqd
_refine_ls_weighting_details 'w=1/[\s^2^(Fo^2^)+(0.0010P)^2^+26.0000P] where P=(Fo^2^+2Fc^2^)/3'
_refine_ls_weighting_scheme calc
_refine_ls_wR_factor_gt 0.1764
_refine_ls_wR_factor_ref 0.1917
_reflns_Friedel_coverage 0.000
_reflns_number_gt 3049
_reflns_number_total 4041
_reflns_threshold_expression 'I > 2\s(I)'
_cod_data_source_file c8cc03197e2.cif
_cod_data_source_block 2
_cod_depositor_comments 'Adding full bibliography for 7121829--7121834.cif.'
_cod_database_code 7121833
_shelx_shelxl_version_number 2016/6
_shelx_space_group_comment
;
The symmetry employed for this shelxl refinement is uniquely defined
by the following loop, which should always be used as a source of
symmetry information in preference to the above space-group names.
They are only intended as comments.
;
_shelx_estimated_absorpt_t_min 0.806
_shelx_estimated_absorpt_t_max 0.935

loop_
_space_group_symop_operation_xyz
'x, y, z'
'-x, y+1/2, -z+1/2'
'-x, -y, -z'
'x, -y-1/2, z-1/2'

loop_
_atom_site_label
_atom_site_type_symbol
_atom_site_fract_x
_atom_site_fract_y
_atom_site_fract_z
_atom_site_U_iso_or_equiv
_atom_site_adp_type
_atom_site_occupancy
_atom_site_site_symmetry_order
_atom_site_calc_flag
_atom_site_refinement_flags_posn
_atom_site_refinement_flags_adp
_atom_site_refinement_flags_occupancy
Zn1 Zn 1.000000 1.000000 0.500000 0.0241(3) Uani 1 2 d S . P
S1 S 0.68279(13) 0.6668(2) 0.49050(12) 0.0319(5) Uani 1 1 d . . .
S2 S 0.74316(14) 0.4656(2) 0.61393(11) 0.0325(5) Uani 1 1 d . . .
S3 S 0.55401(14) 0.4374(3) 0.39136(13) 0.0470(7) Uani 1 1 d . . .
S4 S 0.6256(2) 0.2418(3) 0.51657(16) 0.0592(8) Uani 1 1 d . . .
S5 S 0.4980(2) 0.2250(5) 0.26570(18) 0.0918(14) Uani 1 1 d . . .
S6 S 0.5822(2) 0.0020(4) 0.4146(2) 0.0774(10) Uani 1 1 d . . .
O1 O 0.7832(4) 0.9323(6) 0.5749(3) 0.0330(13) Uani 1 1 d . . .
O2 O 0.8990(3) 0.8451(5) 0.4997(3) 0.0268(12) Uani 1 1 d . . .
O3 O 0.9323(3) 0.7286(5) 0.6826(3) 0.0293(12) Uani 1 1 d . . .
O4 O 0.8941(4) 0.5256(5) 0.7262(3) 0.0309(13) Uani 1 1 d . . .
O5 O 0.9017(3) 1.1318(5) 0.5478(3) 0.0287(12) Uani 1 1 d . . .
O6 O 1.0402(4) 0.9337(6) 0.6213(3) 0.0319(13) Uani 1 1 d . . .
O7 O 0.9224(4) 1.2518(6) 0.6994(3) 0.0318(13) Uani 1 1 d . . .
N1 N 1.2212(4) 1.5835(8) 0.7150(4) 0.0346(17) Uani 1 1 d . . .
C1 C 0.7844(5) 0.7032(8) 0.5528(4) 0.0240(16) Uani 1 1 d . . .
C2 C 0.8102(5) 0.6113(8) 0.6103(4) 0.0251(17) Uani 1 1 d . . .
C3 C 0.6769(5) 0.5014(8) 0.5217(4) 0.0280(17) Uani 1 1 d . . .
C4 C 0.6254(5) 0.4082(9) 0.4815(5) 0.037(2) Uani 1 1 d . . .
C5 C 0.5459(6) 0.2643(12) 0.3663(6) 0.057(3) Uani 1 1 d . . .
C6 C 0.5800(7) 0.1778(12) 0.4220(6) 0.057(3) Uani 1 1 d . . .
C7 C 0.3824(10) 0.230(3) 0.2794(9) 0.164(11) Uani 1 1 d . . .
H7A H 0.364979 0.160962 0.318195 0.247 Uiso 1 1 calc R U .
H7B H 0.348810 0.217312 0.225676 0.247 Uiso 1 1 calc R U .
H7C H 0.365630 0.315766 0.302418 0.247 Uiso 1 1 calc R U .
C8 C 0.6981(9) -0.0163(13) 0.3749(7) 0.078(4) Uani 1 1 d . . .
H8A H 0.702792 0.034667 0.323402 0.117 Uiso 1 1 calc R U .
H8B H 0.709834 -0.108991 0.363102 0.117 Uiso 1 1 calc R U .
H8C H 0.744632 0.015367 0.416503 0.117 Uiso 1 1 calc R U .
C9 C 0.8257(5) 0.8375(8) 0.5424(4) 0.0258(17) Uani 1 1 d . . .
C10 C 0.8861(5) 0.6254(8) 0.6784(4) 0.0261(17) Uani 1 1 d . . .
C11 C 1.1973(6) 1.6608(10) 0.6501(5) 0.037(2) Uani 1 1 d . . .
H11 H 1.225929 1.744336 0.645418 0.045 Uiso 1 1 calc R U .
C12 C 1.1322(6) 1.6213(10) 0.5904(5) 0.038(2) Uani 1 1 d . . .
H12 H 1.115844 1.678129 0.545217 0.046 Uiso 1 1 calc R U .
C13 C 1.0900(5) 1.4995(9) 0.5952(4) 0.0299(18) Uani 1 1 d . . .
C14 C 1.1175(5) 1.4203(9) 0.6609(4) 0.034(2) Uani 1 1 d . . .
H14 H 1.092613 1.334226 0.664481 0.041 Uiso 1 1 calc R U .
C15 C 1.1809(6) 1.4640(10) 0.7219(5) 0.039(2) Uani 1 1 d . . .
H15 H 1.196302 1.410124 0.768753 0.047 Uiso 1 1 calc R U .
C16 C 1.0132(5) 1.4513(8) 0.5356(4) 0.0303(18) Uani 1 1 d . . .
H16A H 0.956622 1.432981 0.567597 0.036 Uiso 1 1 calc R U .
H16B H 1.033463 1.367711 0.510617 0.036 Uiso 1 1 calc R U .
C17 C 1.2872(6) 1.6298(10) 0.7827(5) 0.045(2) Uani 1 1 d . . .
H17A H 1.284912 1.725601 0.785813 0.067 Uiso 1 1 calc R U .
H17B H 1.350962 1.601784 0.770753 0.067 Uiso 1 1 calc R U .
H17C H 1.269029 1.592425 0.836036 0.067 Uiso 1 1 calc R U .

loop_
_atom_site_aniso_label
_atom_site_aniso_U_11
_atom_site_aniso_U_22
_atom_site_aniso_U_33
_atom_site_aniso_U_23
_atom_site_aniso_U_13
_atom_site_aniso_U_12
Zn1 0.0285(6) 0.0357(7) 0.0083(5) 0.0011(5) 0.0031(4) -0.0044(6)
S1 0.0254(10) 0.0494(13) 0.0204(9) -0.0001(9) -0.0057(7) -0.0045(9)
S2 0.0326(10) 0.0474(13) 0.0175(9) 0.0042(8) -0.0019(7) -0.0124(9)
S3 0.0268(11) 0.087(2) 0.0267(11) -0.0203(12) -0.0032(8) -0.0020(12)
S4 0.0700(17) 0.0682(19) 0.0390(13) -0.0002(13) -0.0025(12) -0.0370(15)
S5 0.0465(15) 0.182(4) 0.0468(17) -0.063(2) 0.0014(12) -0.010(2)
S6 0.079(2) 0.086(2) 0.068(2) -0.0214(18) 0.0065(16) -0.0113(19)
O1 0.029(3) 0.042(4) 0.028(3) 0.003(3) 0.006(2) -0.001(3)
O2 0.029(3) 0.038(3) 0.014(2) -0.003(2) 0.007(2) -0.006(2)
O3 0.031(3) 0.042(3) 0.015(2) 0.004(2) -0.001(2) -0.010(3)
O4 0.038(3) 0.036(3) 0.018(3) 0.004(2) -0.004(2) -0.003(3)
O5 0.032(3) 0.042(3) 0.012(2) 0.001(2) 0.004(2) -0.004(2)
O6 0.038(3) 0.046(4) 0.012(2) 0.001(2) 0.002(2) -0.005(3)
O7 0.033(3) 0.048(4) 0.014(2) -0.002(2) -0.001(2) -0.003(3)
N1 0.026(3) 0.058(5) 0.020(3) -0.010(3) 0.008(3) -0.002(3)
C1 0.021(4) 0.034(4) 0.016(3) -0.002(3) 0.003(3) -0.001(3)
C2 0.024(4) 0.038(5) 0.013(3) 0.001(3) 0.003(3) -0.007(3)
C3 0.026(4) 0.044(5) 0.013(3) -0.001(3) -0.001(3) -0.008(4)
C4 0.028(4) 0.057(6) 0.025(4) -0.005(4) 0.000(3) -0.013(4)
C5 0.033(5) 0.104(9) 0.035(5) -0.036(6) -0.001(4) -0.007(5)
C6 0.062(6) 0.072(8) 0.038(5) -0.017(5) -0.004(5) -0.019(6)
C7 0.079(10) 0.35(3) 0.060(9) -0.073(14) -0.007(8) 0.000(15)
C8 0.104(9) 0.075(9) 0.055(7) 0.027(6) 0.011(6) 0.025(8)
C9 0.023(4) 0.041(5) 0.013(3) 0.002(3) -0.006(3) -0.003(3)
C10 0.027(4) 0.039(5) 0.012(3) -0.002(3) 0.004(3) -0.002(4)
C11 0.037(4) 0.057(6) 0.019(4) -0.001(4) 0.006(3) -0.011(4)
C12 0.035(4) 0.061(6) 0.020(4) -0.007(4) 0.006(3) -0.001(4)
C13 0.027(4) 0.045(5) 0.018(4) -0.001(4) 0.010(3) 0.000(4)
C14 0.028(4) 0.056(6) 0.018(4) -0.001(4) 0.003(3) 0.005(4)
C15 0.035(4) 0.059(6) 0.023(4) 0.004(4) 0.003(3) 0.002(4)
C16 0.031(4) 0.044(5) 0.016(4) -0.002(3) 0.005(3) 0.001(4)
C17 0.038(5) 0.076(7) 0.021(4) -0.007(4) 0.005(3) -0.009(5)

loop_
_atom_type_symbol
_atom_type_description
_atom_type_scat_dispersion_real
_atom_type_scat_dispersion_imag
_atom_type_scat_source
C C 0.0033 0.0016 'International Tables Vol C Tables 4.2.6.8 and 6.1.1.4'
H H 0.0000 0.0000 'International Tables Vol C Tables 4.2.6.8 and 6.1.1.4'
N N 0.0061 0.0033 'International Tables Vol C Tables 4.2.6.8 and 6.1.1.4'
O O 0.0106 0.0060 'International Tables Vol C Tables 4.2.6.8 and 6.1.1.4'
S S 0.1246 0.1234 'International Tables Vol C Tables 4.2.6.8 and 6.1.1.4'
Zn Zn 0.2839 1.4301 'International Tables Vol C Tables 4.2.6.8 and 6.1.1.4'

loop_
_geom_angle_atom_site_label_1
_geom_angle_atom_site_label_2
_geom_angle_atom_site_label_3
_geom_angle
_geom_angle_site_symmetry_1
_geom_angle_site_symmetry_3
O5 Zn1 O5 180.0 . 3_776
O5 Zn1 O6 91.84(19) . .
O5 Zn1 O6 88.2(2) 3_776 .
O5 Zn1 O6 88.16(19) . 3_776
O5 Zn1 O6 91.84(19) 3_776 3_776
O6 Zn1 O6 180.0 . 3_776
O5 Zn1 O2 90.86(19) . .
O5 Zn1 O2 89.14(19) 3_776 .
O6 Zn1 O2 85.80(19) . .
O6 Zn1 O2 94.20(19) 3_776 .
O5 Zn1 O2 89.14(19) . 3_776
O5 Zn1 O2 90.86(19) 3_776 3_776
O6 Zn1 O2 94.20(19) . 3_776
O6 Zn1 O2 85.80(19) 3_776 3_776
O2 Zn1 O2 180.00(19) . 3_776
C3 S1 C1 95.0(3) . .
C3 S2 C2 94.1(4) . .
C4 S3 C5 92.7(5) . .
C6 S4 C4 94.9(5) . .
C7 S5 C5 102.9(6) . .
C6 S6 C8 98.3(6) . .
C9 O2 Zn1 127.6(5) . .
C11 N1 C15 119.8(7) . .
C11 N1 C17 121.1(8) . .
C15 N1 C17 119.0(7) . .
C2 C1 C9 127.4(6) . .
C2 C1 S1 115.8(6) . .
C9 C1 S1 116.4(5) . .
C1 C2 C10 126.3(7) . .
C1 C2 S2 118.0(5) . .
C10 C2 S2 115.4(5) . .
C4 C3 S1 124.7(6) . .
C4 C3 S2 121.3(7) . .
S1 C3 S2 114.0(4) . .
C3 C4 S3 124.1(7) . .
C3 C4 S4 121.6(6) . .
S3 C4 S4 114.4(5) . .
C6 C5 S5 125.3(9) . .
C6 C5 S3 118.5(7) . .
S5 C5 S3 116.1(7) . .
C5 C6 S4 116.6(8) . .
C5 C6 S6 128.5(8) . .
S4 C6 S6 114.9(7) . .
S5 C7 H7A 109.5 . .
S5 C7 H7B 109.5 . .
H7A C7 H7B 109.5 . .
S5 C7 H7C 109.5 . .
H7A C7 H7C 109.5 . .
H7B C7 H7C 109.5 . .
S6 C8 H8A 109.5 . .
S6 C8 H8B 109.5 . .
H8A C8 H8B 109.5 . .
S6 C8 H8C 109.5 . .
H8A C8 H8C 109.5 . .
H8B C8 H8C 109.5 . .
O1 C9 O2 126.2(7) . .
O1 C9 C1 117.1(6) . .
O2 C9 C1 116.6(7) . .
O3 C10 O4 127.3(7) . .
O3 C10 C2 118.9(7) . .
O4 C10 C2 113.8(7) . .
N1 C11 C12 121.1(9) . .
N1 C11 H11 119.4 . .
C12 C11 H11 119.4 . .
C11 C12 C13 120.7(8) . .
C11 C12 H12 119.7 . .
C13 C12 H12 119.7 . .
C14 C13 C12 117.2(7) . .
C14 C13 C16 118.3(8) . .
C12 C13 C16 124.4(7) . .
C15 C14 C13 121.0(9) . .
C15 C14 H14 119.5 . .
C13 C14 H14 119.5 . .
N1 C15 C14 120.1(8) . .
N1 C15 H15 120.0 . .
C14 C15 H15 120.0 . .
C13 C16 C16 114.1(8) . 3_786
C13 C16 H16A 108.7 . .
C16 C16 H16A 108.7 3_786 .
C13 C16 H16B 108.7 . .
C16 C16 H16B 108.7 3_786 .
H16A C16 H16B 107.6 . .
N1 C17 H17A 109.5 . .
N1 C17 H17B 109.5 . .
H17A C17 H17B 109.5 . .
N1 C17 H17C 109.5 . .
H17A C17 H17C 109.5 . .
H17B C17 H17C 109.5 . .

loop_
_geom_bond_atom_site_label_1
_geom_bond_atom_site_label_2
_geom_bond_distance
_geom_bond_site_symmetry_2
Zn1 O5 2.108(5) .
Zn1 O5 2.108(5) 3_776
Zn1 O6 2.119(5) .
Zn1 O6 2.119(5) 3_776
Zn1 O2 2.140(5) .
Zn1 O2 2.140(5) 3_776
S1 C3 1.764(9) .
S1 C1 1.771(7) .
S2 C3 1.765(7) .
S2 C2 1.770(8) .
S3 C4 1.765(8) .
S3 C5 1.815(12) .
S4 C6 1.755(9) .
S4 C4 1.789(10) .
S5 C7 1.673(14) .
S5 C5 1.776(9) .
S6 C6 1.799(12) .
S6 C8 1.804(12) .
O1 C9 1.264(9) .
O2 C9 1.273(8) .
O3 C10 1.243(9) .
O4 C10 1.277(9) .
N1 C11 1.340(11) .
N1 C15 1.355(11) .
N1 C17 1.488(10) .
C1 C2 1.357(10) .
C1 C9 1.504(11) .
C2 C10 1.518(10) .
C3 C4 1.352(11) .
C5 C6 1.335(15) .
C7 H7A 0.9800 .
C7 H7B 0.9800 .
C7 H7C 0.9800 .
C8 H8A 0.9800 .
C8 H8B 0.9800 .
C8 H8C 0.9800 .
C11 C12 1.371(11) .
C11 H11 0.9500 .
C12 C13 1.385(12) .
C12 H12 0.9500 .
C13 C14 1.375(11) .
C13 C16 1.510(10) .
C14 C15 1.383(11) .
C14 H14 0.9500 .
C15 H15 0.9500 .
C16 C16 1.551(15) 3_786
C16 H16A 0.9900 .
C16 H16B 0.9900 .
C17 H17A 0.9800 .
C17 H17B 0.9800 .
C17 H17C 0.9800 .

loop_
_geom_torsion_atom_site_label_1
_geom_torsion_atom_site_label_2
_geom_torsion_atom_site_label_3
_geom_torsion_atom_site_label_4
_geom_torsion
_geom_torsion_site_symmetry_4
C3 S1 C1 C2 -11.8(6) .
C3 S1 C1 C9 174.6(5) .
C9 C1 C2 C10 1.2(12) .
S1 C1 C2 C10 -171.6(6) .
C9 C1 C2 S2 175.0(6) .
S1 C1 C2 S2 2.2(8) .
C3 S2 C2 C1 8.6(6) .
C3 S2 C2 C10 -176.9(5) .
C1 S1 C3 C4 -164.0(7) .
C1 S1 C3 S2 17.5(4) .
C2 S2 C3 C4 165.0(7) .
C2 S2 C3 S1 -16.4(5) .
S1 C3 C4 S3 -0.9(10) .
S2 C3 C4 S3 177.5(4) .
S1 C3 C4 S4 178.7(4) .
S2 C3 C4 S4 -2.9(10) .
C5 S3 C4 C3 163.6(7) .
C5 S3 C4 S4 -16.0(5) .
C6 S4 C4 C3 -162.2(7) .
C6 S4 C4 S3 17.4(6) .
C7 S5 C5 C6 100.4(13) .
C7 S5 C5 S3 -83.2(11) .
C4 S3 C5 C6 8.4(9) .
C4 S3 C5 S5 -168.3(5) .
S5 C5 C6 S4 178.8(5) .
S3 C5 C6 S4 2.5(12) .
S5 C5 C6 S6 -3.5(15) .
S3 C5 C6 S6 -179.8(6) .
C4 S4 C6 C5 -11.8(9) .
C4 S4 C6 S6 170.2(6) .
C8 S6 C6 C5 94.4(11) .
C8 S6 C6 S4 -87.8(7) .
Zn1 O2 C9 O1 21.7(10) .
Zn1 O2 C9 C1 -160.3(4) .
C2 C1 C9 O1 -97.7(9) .
S1 C1 C9 O1 75.1(7) .
C2 C1 C9 O2 84.1(9) .
S1 C1 C9 O2 -103.2(6) .
C1 C2 C10 O3 -1.9(11) .
S2 C2 C10 O3 -175.9(5) .
C1 C2 C10 O4 177.7(7) .
S2 C2 C10 O4 3.8(8) .
C15 N1 C11 C12 0.3(12) .
C17 N1 C11 C12 -176.0(7) .
N1 C11 C12 C13 -0.6(12) .
C11 C12 C13 C14 -1.2(11) .
C11 C12 C13 C16 175.8(7) .
C12 C13 C14 C15 3.5(11) .
C16 C13 C14 C15 -173.8(7) .
C11 N1 C15 C14 2.0(11) .
C17 N1 C15 C14 178.3(7) .
C13 C14 C15 N1 -3.9(12) .
C14 C13 C16 C16 179.4(8) 3_786
C12 C13 C16 C16 2.3(12) 3_786
